data_1545634
loop_
_publ_author_name
'Phonsri, Wasinee'
'Harding, Phimphaka'
'Liu, Lujia'
'Telfer, Shane G.'
'Murray, Keith S.'
'Moubaraki, Boujemaa'
'Ross, Tamsyn M.'
'Jameson, Guy N. L.'
'Harding, David J.'

_publ_section_title
;
 Solvent modified spin crossover in an iron(iii) complex: phase changes
 and an exceptionally wide hysteresis
;
_journal_issue 5
_journal_name_full 'Chem. Sci.'
_journal_page_first 3949
_journal_paper_doi 10.1039/C6SC05317C
_journal_volume 8
_journal_year 2017
_chemical_formula_moiety 'C32 H20 Fe I2 N4 O2, C F3 O3 S, C3 H8 O'
_chemical_formula_sum 'C36 H28 F3 Fe I2 N4 O6 S'
_chemical_formula_weight 1011.33
_chemical_name_systematic
;
 ?
;
_space_group_crystal_system triclinic
_space_group_IT_number 2
_space_group_name_Hall '-P 1'
_space_group_name_H-M_alt 'P -1'
_symmetry_space_group_name_Hall '-P 1'
_symmetry_space_group_name_H-M 'P -1'
_atom_sites_solution_hydrogens geom
_audit_creation_method SHELXL-2013
_audit_update_record
;
2016-11-30 deposited with the CCDC.
2017-03-22 downloaded from the CCDC.
;
_cell_angle_alpha 83.298(6)
_cell_angle_beta 67.300(5)
_cell_angle_gamma 69.644(5)
_cell_formula_units_Z 2
_cell_length_a 12.4632(3)
_cell_length_b 12.6561(3)
_cell_length_c 13.3650(9)
_cell_measurement_reflns_used 14458
_cell_measurement_temperature 293(2)
_cell_measurement_theta_max 71.355
_cell_measurement_theta_min 6.61
_cell_volume 1823.00(16)
_computing_cell_refinement 'FSProcess in Process-Auto (Rigaku, 1998)'
_computing_data_collection 'CrystalClear (Rigaku, 2005)'
_computing_data_reduction 'FSProcess in Process-Auto (Rigaku, 1998)'
_computing_molecular_graphics 'OLEX (Dolomanov, 2003) and SXGRAPH in WinGX v2013.1'
_computing_publication_material 'SHELXL-97 (Sheldrick, 1997)'
_computing_structure_refinement 'SHELXL-97 (Sheldrick, 1997)'
_computing_structure_solution 'SHELXS-97 (Sheldrick, 2008)'
_diffrn_ambient_temperature 293(2)
_diffrn_detector_area_resol_mean 10
_diffrn_measured_fraction_theta_full 0.975
_diffrn_measured_fraction_theta_max 0.946
_diffrn_measurement_device_type 'Rigaku Spider'
_diffrn_measurement_method \w-scans
_diffrn_radiation_type CuK\a
_diffrn_radiation_wavelength 1.54178
_diffrn_reflns_av_R_equivalents 0.0860
_diffrn_reflns_av_unetI/netI 0.0691
_diffrn_reflns_Laue_measured_fraction_full 0.975
_diffrn_reflns_Laue_measured_fraction_max 0.946
_diffrn_reflns_limit_h_max 15
_diffrn_reflns_limit_h_min -14
_diffrn_reflns_limit_k_max 15
_diffrn_reflns_limit_k_min -15
_diffrn_reflns_limit_l_max 16
_diffrn_reflns_limit_l_min -16
_diffrn_reflns_number 25636
_diffrn_reflns_point_group_measured_fraction_full 0.975
_diffrn_reflns_point_group_measured_fraction_max 0.946
_diffrn_reflns_theta_full 67.679
_diffrn_reflns_theta_max 72.102
_diffrn_reflns_theta_min 6.612
_diffrn_source 'Rigaku MM007 rotating anode'
_exptl_absorpt_coefficient_mu 17.733
_exptl_absorpt_correction_T_max 1.000000
_exptl_absorpt_correction_T_min 0.485831
_exptl_absorpt_correction_type multi-scan
_exptl_absorpt_process_details '(ABSCOR; Higashi, 1995)'
_exptl_crystal_colour black
_exptl_crystal_density_diffrn 1.842
_exptl_crystal_density_method 'not measured'
_exptl_crystal_description rod
_exptl_crystal_F_000 990
_exptl_crystal_size_max 0.670
_exptl_crystal_size_mid 0.140
_exptl_crystal_size_min 0.080
_refine_diff_density_max 1.755
_refine_diff_density_min -1.816
_refine_diff_density_rms 0.155
_refine_ls_extinction_method none
_refine_ls_goodness_of_fit_ref 1.152
_refine_ls_hydrogen_treatment constr
_refine_ls_matrix_type full
_refine_ls_number_parameters 478
_refine_ls_number_reflns 6809
_refine_ls_number_restraints 68
_refine_ls_restrained_S_all 1.164
_refine_ls_R_factor_all 0.0965
_refine_ls_R_factor_gt 0.0804
_refine_ls_shift/su_max 0.000
_refine_ls_shift/su_mean 0.000
_refine_ls_structure_factor_coef Fsqd
_refine_ls_weighting_details
;
 w=1/[\s^2^(Fo^2^)+(0.1360P)^2^+2.8104P]
 where P=(Fo^2^+2Fc^2^)/3
;
_refine_ls_weighting_scheme calc
_refine_ls_wR_factor_gt 0.2206
_refine_ls_wR_factor_ref 0.2624
_reflns_Friedel_coverage 0.000
_reflns_number_gt 4901
_reflns_number_total 6809
_reflns_threshold_expression 'I > 2\s(I)'
_cod_data_source_file c6sc05317c2.cif
_cod_data_source_block wp112_rt
_cod_depositor_comments 'Adding full bibliography for 1545631--1545641.cif.'
_cod_database_code 1545634
_shelx_space_group_comment
;
The symmetry employed for this shelxl refinement is uniquely defined
by the following loop, which should always be used as a source of
symmetry information in preference to the above space-group names.
They are only intended as comments.
;
_shelx_estimated_absorpt_t_min 0.030
_shelx_estimated_absorpt_t_max 0.331
_shelxl_version_number 2013-2

loop_
_space_group_symop_operation_xyz
'x, y, z'
'-x, -y, -z'

loop_
_atom_site_label
_atom_site_type_symbol
_atom_site_fract_x
_atom_site_fract_y
_atom_site_fract_z
_atom_site_U_iso_or_equiv
_atom_site_adp_type
_atom_site_occupancy
_atom_site_site_symmetry_order
_atom_site_calc_flag
_atom_site_refinement_flags_posn
_atom_site_refinement_flags_adp
I1 I 0.49151(7) 1.31314(7) 0.62504(6) 0.0946(3) Uani 1 1 d . .
I2 I 0.84605(8) 1.01230(6) 1.48681(6) 0.0930(3) Uani 1 1 d . .
Fe1 Fe 0.80696(11) 0.87937(9) 0.96081(9) 0.0490(3) Uani 1 1 d . .
S100 S 0.8686(2) 0.43408(17) 0.80968(17) 0.0651(6) Uani 1 1 d . .
F100 F 1.0979(7) 0.3423(8) 0.6883(6) 0.126(3) Uani 1 1 d . .
O100 O 0.8953(9) 0.5273(6) 0.8325(6) 0.101(3) Uani 1 1 d . .
F101 F 0.9911(8) 0.4583(6) 0.6056(5) 0.116(2) Uani 1 1 d . .
F102 F 0.9770(8) 0.2946(6) 0.6427(5) 0.122(3) Uani 1 1 d . .
O2 O 0.7113(5) 0.9461(5) 1.1021(5) 0.0650(14) Uani 1 1 d . .
O102 O 0.8836(7) 0.3421(5) 0.8800(5) 0.0810(19) Uani 1 1 d . .
O1 O 0.8013(6) 1.0192(5) 0.8877(5) 0.0624(14) Uani 1 1 d . .
O101 O 0.7572(7) 0.4626(7) 0.7875(6) 0.097(2) Uani 1 1 d . .
N4 N 0.9423(8) 0.7925(5) 0.8173(6) 0.0638(18) Uani 1 1 d . .
N1 N 0.6593(6) 0.8777(5) 0.9264(5) 0.0497(14) Uani 1 1 d . .
N2 N 0.7934(6) 0.7229(5) 1.0203(5) 0.0513(14) Uani 1 1 d . .
N3 N 0.9666(6) 0.8591(5) 0.9853(5) 0.0473(12) Uani 1 1 d . U
C49 C 1.0641(9) 0.7743(6) 0.8078(7) 0.061(2) Uani 1 1 d . .
C36 C 0.8666(7) 0.9318(5) 1.1712(6) 0.0474(16) Uani 1 1 d . .
C23 C 0.4879(11) 0.6701(10) 1.0117(9) 0.084(3) Uani 1 1 d . .
H23 H 0.4187 0.6596 1.0091 0.100 Uiso 1 1 calc R U
C45 C 1.1660(9) 0.7245(8) 0.7142(7) 0.069(2) Uani 1 1 d . .
C41 C 1.0785(7) 0.8109(6) 0.8963(6) 0.0473(14) Uani 1 1 d . U
C43 C 1.2983(9) 0.7470(8) 0.7945(8) 0.076(2) Uani 1 1 d . U
H43 H 1.3774 0.7369 0.7906 0.091 Uiso 1 1 calc R U
C16 C 0.6385(7) 1.0496(7) 0.8240(7) 0.0554(18) Uani 1 1 d . .
C14 C 0.5958(9) 1.2117(8) 0.7150(7) 0.069(2) Uani 1 1 d . .
C34 C 0.8012(8) 0.9881(7) 1.3574(7) 0.0584(19) Uani 1 1 d . .
C25 C 0.6646(10) 0.6041(7) 1.0636(7) 0.069(2) Uani 1 1 d . .
C37 C 0.9688(8) 0.8875(6) 1.0754(7) 0.0544(18) Uani 1 1 d . .
H37 H 1.0460 0.8774 1.0763 0.065 Uiso 1 1 calc R U
C29 C 0.6939(8) 0.7027(6) 1.0175(6) 0.0548(18) Uani 1 1 d . .
C17 C 0.6041(8) 0.9540(7) 0.8734(6) 0.0570(19) Uani 1 1 d . .
H17 H 0.5358 0.9460 0.8667 0.068 Uiso 1 1 calc R U
C33 C 0.6808(9) 1.0113(7) 1.3697(8) 0.069(2) Uani 1 1 d . .
H33 H 0.6185 1.0369 1.4366 0.083 Uiso 1 1 calc R U
C21 C 0.6186(8) 0.7820(7) 0.9703(7) 0.059(2) Uani 1 1 d . .
C32 C 0.6513(9) 0.9973(8) 1.2850(8) 0.070(2) Uani 1 1 d . .
H32 H 0.5690 1.0138 1.2950 0.084 Uiso 1 1 calc R U
C27 C 0.8433(13) 0.5489(8) 1.1100(9) 0.084(3) Uani 1 1 d . .
H27 H 0.8957 0.4977 1.1407 0.101 Uiso 1 1 calc R U
C35 C 0.8901(8) 0.9495(6) 1.2627(7) 0.0579(19) Uani 1 1 d . .
H35 H 0.9713 0.9332 1.2559 0.070 Uiso 1 1 calc R U
C28 C 0.8658(10) 0.6471(7) 1.0655(7) 0.066(2) Uani 1 1 d . .
H28 H 0.9338 0.6607 1.0671 0.079 Uiso 1 1 calc R U
C22 C 0.5168(9) 0.7650(8) 0.9673(8) 0.070(2) Uani 1 1 d . .
H22 H 0.4672 0.8179 0.9352 0.083 Uiso 1 1 calc R U
C47 C 1.0242(14) 0.7081(9) 0.6403(8) 0.090(3) Uani 1 1 d . .
H47 H 1.0090 0.6856 0.5848 0.108 Uiso 1 1 calc R U
C42 C 1.1948(8) 0.7971(7) 0.8902(7) 0.062(2) Uani 1 1 d . .
H42 H 1.2064 0.8201 0.9477 0.074 Uiso 1 1 calc R U
C15 C 0.5680(8) 1.1215(8) 0.7666(6) 0.0591(19) Uani 1 1 d . .
H15 H 0.5011 1.1062 0.7645 0.071 Uiso 1 1 calc R U
C26 C 0.7434(12) 0.5276(8) 1.1087(8) 0.084(3) Uani 1 1 d . .
H26 H 0.7283 0.4615 1.1381 0.101 Uiso 1 1 calc R U
C12 C 0.7594(9) 1.1726(7) 0.7789(8) 0.067(2) Uani 1 1 d . .
H12 H 0.8234 1.1913 0.7832 0.081 Uiso 1 1 calc R U
C11 C 0.7351(8) 1.0764(6) 0.8324(7) 0.0545(18) Uani 1 1 d . .
C31 C 0.7448(7) 0.9577(6) 1.1811(7) 0.0517(17) Uani 1 1 d . .
C46 C 1.1412(13) 0.6922(10) 0.6305(8) 0.088(3) Uani 1 1 d . .
H46 H 1.2063 0.6594 0.5672 0.106 Uiso 1 1 calc R U
C48 C 0.9250(10) 0.7598(8) 0.7372(7) 0.072(2) Uani 1 1 d . .
H48 H 0.8449 0.7707 0.7436 0.086 Uiso 1 1 calc R U
C100 C 0.9888(12) 0.3807(8) 0.6793(8) 0.081(3) Uani 1 1 d . .
C44 C 1.2832(9) 0.7146(9) 0.7111(9) 0.078(2) Uani 1 1 d . U
H44 H 1.3519 0.6847 0.6491 0.094 Uiso 1 1 calc R U
C24 C 0.5586(12) 0.5915(9) 1.0590(8) 0.085(3) Uani 1 1 d . .
H24 H 0.5368 0.5284 1.0890 0.102 Uiso 1 1 calc R U
C13 C 0.6922(9) 1.2403(8) 0.7202(7) 0.071(2) Uani 1 1 d . .
H13 H 0.7106 1.3033 0.6851 0.085 Uiso 1 1 calc R U
C200 C 0.6957(7) 0.6659(7) 0.6218(7) 0.136(4) Uani 1 1 d D U
H200 H 0.7850 0.6362 0.6037 0.203 Uiso 1 1 calc R U
O200 O 0.6321(13) 0.6796(10) 0.7404(6) 0.196(5) Uani 1 1 d D U
H20A H 0.6520 0.6188 0.7690 0.294 Uiso 1 1 calc R U
C201 C 0.6557(11) 0.5817(7) 0.5838(8) 0.100(3) Uani 1 1 d D U
H20B H 0.7202 0.5099 0.5687 0.150 Uiso 1 1 calc R U
H20C H 0.6392 0.6085 0.5193 0.150 Uiso 1 1 calc R U
H20D H 0.5824 0.5737 0.6397 0.150 Uiso 1 1 calc R U
C202 C 0.6616(15) 0.7821(8) 0.5724(10) 0.148(5) Uani 1 1 d D U
H20E H 0.5793 0.8028 0.5736 0.222 Uiso 1 1 calc R U
H20F H 0.7181 0.7798 0.4988 0.222 Uiso 1 1 calc R U
H20G H 0.6661 0.8366 0.6136 0.222 Uiso 1 1 calc R U

loop_
_atom_site_aniso_label
_atom_site_aniso_U_11
_atom_site_aniso_U_22
_atom_site_aniso_U_33
_atom_site_aniso_U_23
_atom_site_aniso_U_13
_atom_site_aniso_U_12
I1 0.0905(6) 0.1169(6) 0.0712(5) 0.0169(4) -0.0454(4) -0.0157(5)
I2 0.1133(6) 0.0963(5) 0.0811(5) -0.0263(4) -0.0516(5) -0.0219(5)
Fe1 0.0577(7) 0.0452(6) 0.0556(7) -0.0030(5) -0.0336(6) -0.0151(5)
S100 0.0897(16) 0.0535(11) 0.0543(11) 0.0038(9) -0.0340(11) -0.0188(11)
F100 0.097(5) 0.148(7) 0.103(5) -0.016(5) -0.028(4) -0.009(5)
O100 0.139(7) 0.072(4) 0.084(5) -0.021(4) -0.021(5) -0.041(5)
F101 0.166(7) 0.097(5) 0.062(4) 0.020(3) -0.031(4) -0.038(5)
F102 0.180(8) 0.104(5) 0.076(4) -0.034(4) -0.020(5) -0.059(5)
O2 0.063(3) 0.066(3) 0.070(4) -0.013(3) -0.034(3) -0.010(3)
O102 0.118(6) 0.062(4) 0.063(4) 0.022(3) -0.043(4) -0.026(4)
O1 0.067(4) 0.057(3) 0.080(4) 0.000(3) -0.044(3) -0.019(3)
O101 0.088(5) 0.110(6) 0.085(5) 0.022(4) -0.042(4) -0.019(4)
N4 0.101(6) 0.046(3) 0.056(4) 0.005(3) -0.038(4) -0.029(4)
N1 0.063(4) 0.043(3) 0.052(3) -0.010(3) -0.029(3) -0.017(3)
N2 0.066(4) 0.041(3) 0.049(3) -0.007(3) -0.022(3) -0.016(3)
N3 0.055(3) 0.036(2) 0.053(3) 0.003(2) -0.022(2) -0.015(2)
C49 0.083(6) 0.044(4) 0.054(4) 0.003(3) -0.026(4) -0.021(4)
C36 0.046(4) 0.035(3) 0.060(4) -0.009(3) -0.020(3) -0.008(3)
C23 0.095(8) 0.095(7) 0.078(7) -0.025(6) -0.018(6) -0.058(7)
C45 0.081(6) 0.060(5) 0.047(4) 0.001(4) -0.003(4) -0.023(5)
C41 0.043(3) 0.036(3) 0.053(3) 0.000(2) -0.017(3) -0.002(3)
C43 0.063(4) 0.072(5) 0.073(5) 0.012(4) -0.011(4) -0.020(4)
C16 0.051(4) 0.061(5) 0.054(4) -0.017(4) -0.022(4) -0.009(4)
C14 0.073(6) 0.074(6) 0.064(5) -0.001(4) -0.043(5) -0.010(5)
C34 0.056(5) 0.057(4) 0.060(5) -0.022(4) -0.022(4) -0.008(4)
C25 0.102(7) 0.054(5) 0.056(5) -0.012(4) -0.016(5) -0.042(5)
C37 0.068(5) 0.038(3) 0.066(5) -0.004(3) -0.039(4) -0.011(3)
C29 0.069(5) 0.048(4) 0.045(4) -0.013(3) -0.014(4) -0.021(4)
C17 0.064(5) 0.061(4) 0.053(4) -0.011(4) -0.029(4) -0.018(4)
C33 0.069(6) 0.061(5) 0.065(5) -0.026(4) -0.011(4) -0.014(4)
C21 0.075(5) 0.059(4) 0.055(4) -0.016(4) -0.029(4) -0.027(4)
C32 0.062(5) 0.068(5) 0.088(6) -0.023(5) -0.034(5) -0.016(4)
C27 0.135(10) 0.051(5) 0.068(6) 0.010(4) -0.041(6) -0.032(6)
C35 0.052(4) 0.049(4) 0.074(5) -0.011(4) -0.029(4) -0.009(4)
C28 0.091(7) 0.053(4) 0.060(5) 0.003(4) -0.037(5) -0.024(5)
C22 0.081(6) 0.071(5) 0.069(6) -0.024(4) -0.026(5) -0.033(5)
C47 0.145(11) 0.078(6) 0.050(5) -0.007(5) -0.036(6) -0.040(7)
C42 0.051(4) 0.054(4) 0.067(5) 0.002(4) -0.015(4) -0.009(4)
C15 0.051(4) 0.073(5) 0.051(4) -0.004(4) -0.021(4) -0.014(4)
C26 0.134(10) 0.051(5) 0.068(6) -0.003(4) -0.031(6) -0.039(6)
C12 0.062(5) 0.060(5) 0.084(6) -0.008(4) -0.033(5) -0.015(4)
C11 0.062(5) 0.047(4) 0.057(4) -0.007(3) -0.026(4) -0.013(4)
C31 0.055(4) 0.037(3) 0.059(4) -0.010(3) -0.019(4) -0.009(3)
C46 0.117(9) 0.085(7) 0.048(5) -0.004(5) -0.009(6) -0.039(7)
C48 0.098(7) 0.062(5) 0.062(5) -0.011(4) -0.037(5) -0.023(5)
C100 0.120(9) 0.065(5) 0.062(6) 0.006(4) -0.040(6) -0.030(6)
C44 0.063(4) 0.074(5) 0.072(5) 0.007(4) -0.003(4) -0.019(4)
C24 0.133(10) 0.070(6) 0.061(6) -0.010(5) -0.016(6) -0.063(7)
C13 0.087(7) 0.063(5) 0.063(5) 0.007(4) -0.034(5) -0.020(5)
C200 0.144(7) 0.141(7) 0.120(6) -0.003(6) -0.055(6) -0.037(6)
O200 0.222(11) 0.192(10) 0.122(6) -0.042(6) -0.059(8) 0.001(9)
C201 0.105(4) 0.101(4) 0.092(4) 0.010(3) -0.056(3) -0.013(3)
C202 0.140(8) 0.112(6) 0.173(8) -0.007(6) -0.030(7) -0.045(7)

loop_
_atom_type_symbol
_atom_type_description
_atom_type_scat_dispersion_real
_atom_type_scat_dispersion_imag
_atom_type_scat_source
C C 0.0181 0.0091 'International Tables Vol C Tables 4.2.6.8 and 6.1.1.4'
H H 0.0000 0.0000 'International Tables Vol C Tables 4.2.6.8 and 6.1.1.4'
N N 0.0311 0.0180 'International Tables Vol C Tables 4.2.6.8 and 6.1.1.4'
O O 0.0492 0.0322 'International Tables Vol C Tables 4.2.6.8 and 6.1.1.4'
F F 0.0727 0.0534 'International Tables Vol C Tables 4.2.6.8 and 6.1.1.4'
S S 0.3331 0.5567 'International Tables Vol C Tables 4.2.6.8 and 6.1.1.4'
Fe Fe -1.1336 3.1974 'International Tables Vol C Tables 4.2.6.8 and 6.1.1.4'
I I -0.3257 6.8362 'International Tables Vol C Tables 4.2.6.8 and 6.1.1.4'

loop_
_geom_angle_atom_site_label_1
_geom_angle_atom_site_label_2
_geom_angle_atom_site_label_3
_geom_angle
O1 Fe1 O2 95.2(3)
O1 Fe1 N2 167.7(2)
O2 Fe1 N2 90.7(3)
O1 Fe1 N4 89.7(3)
O2 Fe1 N4 168.1(3)
N2 Fe1 N4 86.7(2)
O1 Fe1 N1 89.7(2)
O2 Fe1 N1 95.9(2)
N2 Fe1 N1 79.0(2)
N4 Fe1 N1 95.0(3)
O1 Fe1 N3 95.0(2)
O2 Fe1 N3 90.1(2)
N2 Fe1 N3 95.8(2)
N4 Fe1 N3 78.7(3)
N1 Fe1 N3 172.1(2)
O100 S100 O102 115.0(5)
O100 S100 O101 115.4(5)
O102 S100 O101 113.5(5)
O100 S100 C100 103.5(5)
O102 S100 C100 104.5(4)
O101 S100 C100 102.8(5)
C31 O2 Fe1 130.8(5)
C11 O1 Fe1 131.2(5)
C48 N4 C49 118.5(8)
C48 N4 Fe1 127.6(7)
C49 N4 Fe1 113.9(5)
C17 N1 C21 121.2(6)
C17 N1 Fe1 125.1(5)
C21 N1 Fe1 113.7(5)
C28 N2 C29 118.8(7)
C28 N2 Fe1 126.9(6)
C29 N2 Fe1 114.1(5)
C37 N3 C41 120.5(7)
C37 N3 Fe1 123.9(6)
C41 N3 Fe1 115.6(4)
C45 C49 C41 121.6(9)
C45 C49 N4 121.9(8)
C41 C49 N4 116.6(7)
C37 C36 C35 117.8(7)
C37 C36 C31 123.6(7)
C35 C36 C31 118.5(7)
C24 C23 C22 121.1(10)
C24 C23 H23 119.5
C22 C23 H23 119.5
C44 C45 C49 117.3(9)
C44 C45 C46 125.8(10)
C49 C45 C46 116.9(10)
C42 C41 N3 126.3(7)
C42 C41 C49 118.8(8)
N3 C41 C49 114.9(7)
C44 C43 C42 121.0(10)
C44 C43 H43 119.5
C42 C43 H43 119.5
C11 C16 C17 123.6(7)
C11 C16 C15 119.4(8)
C17 C16 C15 117.1(7)
C15 C14 C13 121.1(8)
C15 C14 I1 119.7(6)
C13 C14 I1 119.2(7)
C35 C34 C33 119.6(8)
C35 C34 I2 119.7(6)
C33 C34 I2 120.7(6)
C26 C25 C24 125.1(9)
C26 C25 C29 117.4(9)
C24 C25 C29 117.5(10)
N3 C37 C36 127.0(7)
N3 C37 H37 116.5
C36 C37 H37 116.5
N2 C29 C21 118.6(7)
N2 C29 C25 121.5(8)
C21 C29 C25 119.9(8)
N1 C17 C16 125.9(7)
N1 C17 H17 117.0
C16 C17 H17 117.0
C32 C33 C34 120.8(8)
C32 C33 H33 119.6
C34 C33 H33 119.6
C22 C21 C29 120.1(8)
C22 C21 N1 125.8(8)
C29 C21 N1 114.1(7)
C33 C32 C31 121.1(8)
C33 C32 H32 119.5
C31 C32 H32 119.5
C26 C27 C28 119.6(10)
C26 C27 H27 120.2
C28 C27 H27 120.2
C34 C35 C36 122.8(8)
C34 C35 H35 118.6
C36 C35 H35 118.6
N2 C28 C27 122.4(10)
N2 C28 H28 118.8
C27 C28 H28 118.8
C21 C22 C23 120.4(10)
C21 C22 H22 119.8
C23 C22 H22 119.8
C46 C47 C48 119.0(9)
C46 C47 H47 120.5
C48 C47 H47 120.5
C41 C42 C43 119.5(9)
C41 C42 H42 120.3
C43 C42 H42 120.3
C14 C15 C16 121.2(8)
C14 C15 H15 119.4
C16 C15 H15 119.4
C27 C26 C25 120.3(9)
C27 C26 H26 119.8
C25 C26 H26 119.8
C13 C12 C11 122.6(8)
C13 C12 H12 118.7
C11 C12 H12 118.7
O1 C11 C12 118.3(7)
O1 C11 C16 124.2(7)
C12 C11 C16 117.5(7)
O2 C31 C32 118.6(7)
O2 C31 C36 124.2(7)
C32 C31 C36 117.1(7)
C47 C46 C45 121.2(10)
C47 C46 H46 119.4
C45 C46 H46 119.4
N4 C48 C47 122.5(10)
N4 C48 H48 118.7
C47 C48 H48 118.7
F101 C100 F102 108.1(8)
F101 C100 F100 108.3(10)
F102 C100 F100 105.6(10)
F101 C100 S100 112.0(8)
F102 C100 S100 112.4(8)
F100 C100 S100 110.1(7)
C43 C44 C45 121.8(10)
C43 C44 H44 119.1
C45 C44 H44 119.1
C23 C24 C25 121.0(9)
C23 C24 H24 119.5
C25 C24 H24 119.5
C12 C13 C14 118.2(8)
C12 C13 H13 120.9
C14 C13 H13 120.9
O200 C200 C202 107.74(10)
O200 C200 C201 107.79(10)
C202 C200 C201 113.00(11)
O200 C200 H200 109.4
C202 C200 H200 109.4
C201 C200 H200 109.4
C200 O200 H20A 109.5
C200 C201 H20B 109.5
C200 C201 H20C 109.5
H20B C201 H20C 109.5
C200 C201 H20D 109.5
H20B C201 H20D 109.5
H20C C201 H20D 109.5
C200 C202 H20E 109.5
C200 C202 H20F 109.5
H20E C202 H20F 109.5
C200 C202 H20G 109.5
H20E C202 H20G 109.5
H20F C202 H20G 109.5

loop_
_geom_bond_atom_site_label_1
_geom_bond_atom_site_label_2
_geom_bond_distance
I1 C14 2.113(8)
I2 C34 2.095(8)
Fe1 O1 1.911(6)
Fe1 O2 1.906(6)
Fe1 N2 2.084(6)
Fe1 N4 2.107(8)
Fe1 N1 2.069(6)
Fe1 N3 2.064(6)
S100 O100 1.425(7)
S100 O102 1.415(6)
S100 O101 1.445(8)
S100 C100 1.815(12)
F100 C100 1.324(13)
F101 C100 1.307(11)
F102 C100 1.318(11)
O2 C31 1.315(9)
O1 C11 1.297(9)
N4 C48 1.307(10)
N4 C49 1.410(12)
N1 C17 1.289(10)
N1 C21 1.448(10)
N2 C28 1.335(10)
N2 C29 1.366(10)
N3 C37 1.308(9)
N3 C41 1.424(9)
C49 C45 1.405(12)
C49 C41 1.413(11)
C36 C37 1.410(11)
C36 C35 1.420(11)
C36 C31 1.393(10)
C23 C24 1.357(16)
C23 C22 1.376(14)
C23 H23 0.9300
C45 C44 1.407(14)
C45 C46 1.405(15)
C41 C42 1.368(11)
C43 C44 1.329(15)
C43 C42 1.432(13)
C43 H43 0.9300
C16 C11 1.406(11)
C16 C17 1.429(12)
C16 C15 1.409(11)
C14 C15 1.344(13)
C14 C13 1.398(13)
C34 C35 1.323(11)
C34 C33 1.370(12)
C25 C26 1.387(15)
C25 C24 1.408(16)
C25 C29 1.425(11)
C37 H37 0.9300
C29 C21 1.393(12)
C17 H17 0.9300
C33 C32 1.365(12)
C33 H33 0.9300
C21 C22 1.374(12)
C32 C31 1.430(12)
C32 H32 0.9300
C27 C26 1.368(17)
C27 C28 1.386(12)
C27 H27 0.9300
C35 H35 0.9300
C28 H28 0.9300
C22 H22 0.9300
C47 C46 1.355(17)
C47 C48 1.426(15)
C47 H47 0.9300
C42 H42 0.9300
C15 H15 0.9300
C26 H26 0.9300
C12 C13 1.379(12)
C12 C11 1.404(12)
C12 H12 0.9300
C46 H46 0.9300
C48 H48 0.9300
C44 H44 0.9300
C24 H24 0.9300
C13 H13 0.9300
C200 O200 1.4731(10)
C200 C202 1.5279(10)
C200 C201 1.5282(10)
C200 H200 0.9800
O200 H20A 0.8200
C201 H20B 0.9600
C201 H20C 0.9600
C201 H20D 0.9600
C202 H20E 0.9600
C202 H20F 0.9600
C202 H20G 0.9600

loop_
_geom_torsion_atom_site_label_1
_geom_torsion_atom_site_label_2
_geom_torsion_atom_site_label_3
_geom_torsion_atom_site_label_4
_geom_torsion
C48 N4 C49 C45 1.4(11)
Fe1 N4 C49 C45 -175.7(6)
C48 N4 C49 C41 180.0(7)
Fe1 N4 C49 C41 3.0(8)
C41 C49 C45 C44 -1.3(12)
N4 C49 C45 C44 177.2(8)
C41 C49 C45 C46 -179.3(8)
N4 C49 C45 C46 -0.7(12)
C37 N3 C41 C42 -5.2(10)
Fe1 N3 C41 C42 174.8(6)
C37 N3 C41 C49 174.3(6)
Fe1 N3 C41 C49 -5.7(7)
C45 C49 C41 C42 -0.1(11)
N4 C49 C41 C42 -178.7(7)
C45 C49 C41 N3 -179.7(7)
N4 C49 C41 N3 1.7(9)
C41 N3 C37 C36 -177.4(6)
Fe1 N3 C37 C36 2.6(10)
C35 C36 C37 N3 175.6(7)
C31 C36 C37 N3 -3.7(12)
C28 N2 C29 C21 180.0(7)
Fe1 N2 C29 C21 4.2(9)
C28 N2 C29 C25 1.3(11)
Fe1 N2 C29 C25 -174.5(6)
C26 C25 C29 N2 -1.9(12)
C24 C25 C29 N2 178.7(7)
C26 C25 C29 C21 179.4(8)
C24 C25 C29 C21 0.0(12)
C21 N1 C17 C16 -178.0(7)
Fe1 N1 C17 C16 3.6(11)
C11 C16 C17 N1 -3.7(13)
C15 C16 C17 N1 178.1(8)
C35 C34 C33 C32 -1.3(14)
I2 C34 C33 C32 178.9(7)
N2 C29 C21 C22 -179.2(7)
C25 C29 C21 C22 -0.5(12)
N2 C29 C21 N1 1.4(10)
C25 C29 C21 N1 -179.8(7)
C17 N1 C21 C22 -4.3(12)
Fe1 N1 C21 C22 174.3(7)
C17 N1 C21 C29 175.0(7)
Fe1 N1 C21 C29 -6.4(8)
C34 C33 C32 C31 0.2(14)
C33 C34 C35 C36 0.8(13)
I2 C34 C35 C36 -179.5(6)
C37 C36 C35 C34 -178.4(7)
C31 C36 C35 C34 0.9(11)
C29 N2 C28 C27 -0.2(12)
Fe1 N2 C28 C27 175.0(7)
C26 C27 C28 N2 -0.2(15)
C29 C21 C22 C23 0.5(13)
N1 C21 C22 C23 179.8(8)
C24 C23 C22 C21 0.0(15)
N3 C41 C42 C43 180.0(7)
C49 C41 C42 C43 0.5(11)
C44 C43 C42 C41 0.7(13)
C13 C14 C15 C16 -2.8(14)
I1 C14 C15 C16 177.6(6)
C11 C16 C15 C14 3.7(12)
C17 C16 C15 C14 -178.1(8)
C28 C27 C26 C25 -0.4(16)
C24 C25 C26 C27 -179.2(10)
C29 C25 C26 C27 1.4(14)
Fe1 O1 C11 C12 -174.1(6)
Fe1 O1 C11 C16 7.1(12)
C13 C12 C11 O1 -178.4(9)
C13 C12 C11 C16 0.4(13)
C17 C16 C11 O1 -1.7(13)
C15 C16 C11 O1 176.4(8)
C17 C16 C11 C12 179.5(8)
C15 C16 C11 C12 -2.4(12)
Fe1 O2 C31 C32 -171.2(6)
Fe1 O2 C31 C36 7.5(11)
C33 C32 C31 O2 -179.7(8)
C33 C32 C31 C36 1.5(12)
C37 C36 C31 O2 -1.4(11)
C35 C36 C31 O2 179.3(7)
C37 C36 C31 C32 177.3(7)
C35 C36 C31 C32 -2.0(10)
C48 C47 C46 C45 0.8(16)
C44 C45 C46 C47 -178.2(10)
C49 C45 C46 C47 -0.4(15)
C49 N4 C48 C47 -0.9(12)
Fe1 N4 C48 C47 175.7(7)
C46 C47 C48 N4 -0.1(15)
O100 S100 C100 F101 -56.2(9)
O102 S100 C100 F101 -176.9(8)
O101 S100 C100 F101 64.3(9)
O100 S100 C100 F102 -178.1(8)
O102 S100 C100 F102 61.2(9)
O101 S100 C100 F102 -57.6(9)
O100 S100 C100 F100 64.4(8)
O102 S100 C100 F100 -56.3(8)
O101 S100 C100 F100 -175.1(8)
C42 C43 C44 C45 -2.2(15)
C49 C45 C44 C43 2.5(14)
C46 C45 C44 C43 -179.7(10)
C22 C23 C24 C25 -0.5(15)
C26 C25 C24 C23 -178.9(10)
C29 C25 C24 C23 0.5(14)
C11 C12 C13 C14 0.4(14)
C15 C14 C13 C12 0.8(14)
I1 C14 C13 C12 -179.7(7)
